data_4122254
loop_
_publ_author_name
'Barnett, Brandon R.'
'Moore, Curtis E.'
'Rheingold, Arnold L.'
'Figueroa, Joshua S.'

_publ_section_title
;
 Cooperative Transition Metal/Lewis Acid Bond-Activation Reactions by a
 Bidentate (Boryl)iminomethane Complex: A Significant Metal-Borane
 Interaction Promoted by a Small Bite-Angle LZ Chelate.
;
_journal_issue 29
_journal_name_full 'Journal of the American Chemical Society'
_journal_page_first 10262
_journal_page_last 10265
_journal_paper_doi 10.1021/ja505843g
_journal_volume 136
_journal_year 2014
_chemical_formula_moiety 'C81 H103 B N2 O Pt, 4.5(C6 H12)'
_chemical_formula_sum 'C108 H157 B N2 O Pt'
_chemical_formula_weight 1705.25
_chemical_name_common Pt(kappa-2-C,N,-(PhCHO)(Cy)2BIM)(CNArDipp2)'
_chemical_name_systematic
;
 ?
;
_space_group_crystal_system monoclinic
_space_group_IT_number 14
_space_group_name_Hall '-P 2yn'
_space_group_name_H-M_alt 'P 1 21/n 1'
_symmetry_space_group_name_Hall '-P 2yn'
_symmetry_space_group_name_H-M 'P 1 21/n 1'
_atom_sites_solution_hydrogens geom
_atom_sites_solution_primary direct
_atom_sites_solution_secondary difmap
_audit_creation_date 2014-06-01
_audit_creation_method
;
Olex2 1.2-beta
(compiled 2014.05.21 svn.r2940 for OlexSys, GUI svn.r4844)
;
_cell_angle_alpha 90
_cell_angle_beta 107.4150(10)
_cell_angle_gamma 90
_cell_formula_units_Z 4
_cell_length_a 15.7728(11)
_cell_length_b 25.8576(17)
_cell_length_c 24.2120(15)
_cell_measurement_reflns_used 9735
_cell_measurement_temperature 100
_cell_measurement_theta_max 26.399
_cell_measurement_theta_min 2.365
_cell_volume 9422.1(11)
_computing_cell_refinement 'SAINT v8.34A (Bruker, 2013)'
_computing_data_collection 'APEX2 v2013.6-2 (Bruker, 2013)'
_computing_data_reduction 'SAINT v8.34A (Bruker, 2013)'
_computing_molecular_graphics 'Olex2 (Dolomanov et al., 2009)'
_computing_publication_material 'Olex2 (Dolomanov et al., 2009)'
_computing_structure_refinement 'ShelXL (Sheldrick, 2008)'
_computing_structure_solution 'ShelXT (Sheldrick, 2008)'
_diffrn_ambient_temperature 100
_diffrn_detector 'Bruker APEX-II CCD'
_diffrn_detector_area_resol_mean 7.9
_diffrn_detector_type 'CCD Area Detector'
_diffrn_measured_fraction_theta_full 1.000
_diffrn_measured_fraction_theta_max 0.995
_diffrn_measurement_device 'Kappa Four-Circle Diffractometer'
_diffrn_measurement_device_type 'Bruker APEX II Ultra'
_diffrn_measurement_method '\w and \f scans'
_diffrn_radiation_monochromator 'Double Bounce Multilayer Mirrors'
_diffrn_radiation_probe x-ray
_diffrn_radiation_type MoK\a
_diffrn_radiation_wavelength 0.71073
_diffrn_reflns_av_R_equivalents 0.0300
_diffrn_reflns_av_unetI/netI 0.0287
_diffrn_reflns_Laue_measured_fraction_full 1.000
_diffrn_reflns_Laue_measured_fraction_max 0.995
_diffrn_reflns_limit_h_max 19
_diffrn_reflns_limit_h_min -19
_diffrn_reflns_limit_k_max 32
_diffrn_reflns_limit_k_min -32
_diffrn_reflns_limit_l_max 30
_diffrn_reflns_limit_l_min -30
_diffrn_reflns_number 76297
_diffrn_reflns_point_group_measured_fraction_full 1.000
_diffrn_reflns_point_group_measured_fraction_max 0.995
_diffrn_reflns_theta_full 25.000
_diffrn_reflns_theta_max 26.403
_diffrn_reflns_theta_min 1.586
_diffrn_source 'Micro Focus Rotating Anode'
_diffrn_source_type 'Bruker TXS'
_diffrn_standards_number 0
_exptl_absorpt_coefficient_mu 1.538
_exptl_absorpt_correction_T_max 0.0932
_exptl_absorpt_correction_T_min 0.0610
_exptl_absorpt_correction_type multi-scan
_exptl_absorpt_process_details
;
SADABS 2014/2 was used for absorption correction.
wR2(int) was 0.1380 before and 0.0406 after correction.
The Ratio of minimum to maximum transmission is 0.6545.
The \l/2 correction factor is Not present.
;
_exptl_crystal_colour Violet
_exptl_crystal_colour_primary violet
_exptl_crystal_density_diffrn 1.202
_exptl_crystal_description Plate
_exptl_crystal_F_000 3640
_exptl_crystal_size_max 0.207
_exptl_crystal_size_mid 0.203
_exptl_crystal_size_min 0.051
_refine_diff_density_max 0.936
_refine_diff_density_min -0.588
_refine_diff_density_rms 0.067
_refine_ls_extinction_method none
_refine_ls_goodness_of_fit_ref 1.031
_refine_ls_hydrogen_treatment constr
_refine_ls_matrix_type full
_refine_ls_number_parameters 1104
_refine_ls_number_reflns 19231
_refine_ls_number_restraints 102
_refine_ls_restrained_S_all 1.047
_refine_ls_R_factor_all 0.0324
_refine_ls_R_factor_gt 0.0253
_refine_ls_shift/su_max 0.007
_refine_ls_shift/su_mean 0.000
_refine_ls_structure_factor_coef Fsqd
_refine_ls_weighting_details 'w=1/[\s^2^(Fo^2^)+(0.0284P)^2^+5.7614P] where P=(Fo^2^+2Fc^2^)/3'
_refine_ls_weighting_scheme calc
_refine_ls_wR_factor_gt 0.0582
_refine_ls_wR_factor_ref 0.0611
_reflns_Friedel_coverage 0.000
_reflns_number_gt 16621
_reflns_number_total 19231
_reflns_threshold_expression 'I > 2\s(I)'
_cod_data_source_file ja505843g_si_002.cif
_cod_data_source_block JFig968
_cod_depositor_comments
;
The following automatic conversions were performed:

'_diffrn_radiation_probe' value 'X-ray' changed to 'x-ray' according
to
/usr/data/users/saulius/crontab/automatic-downloads/rss-feeds/ACS/lib/dictionaries/cif_core.dic
dictionary named 'cif_core.dic' version 2.4.2 from
2011-04-26.

'_exptl_crystal_colour_primary' value 'Violet' changed
to 'violet' according to
/usr/data/users/saulius/crontab/automatic-downloads/rss-feeds/ACS/lib/dictionaries/cif_core.dic
dictionary named 'cif_core.dic' version 2.4.2 from 2011-04-26.

Automatic conversion script
Id: cif_fix_values 2281 2013-09-26 08:29:07Z andrius 

 Adding full bibliography for 4122242--4122254.cif.
;
_cod_database_code 4122254
_shelxl_version_number 2014-3
_shelx_space_group_comment
;
The symmetry employed for this shelxl refinement is uniquely defined
by the following loop, which should always be used as a source of
symmetry information in preference to the above space-group names.
They are only intended as comments.
;
_shelx_estimated_absorpt_t_max 0.926
_shelx_estimated_absorpt_t_min 0.741
_olex2_refinement_description
;
1. Fixed Uiso
 At 1.2 times of:
  All C(H) groups, All C(H,H) groups
 At 1.5 times of:
  All C(H,H,H) groups
2. Uiso/Uaniso restraints and constraints
Uanis(C64B) = Uanis(C64)
Uanis(C23B) = Uanis(C23S)
Uanis(C24B) = Uanis(C24S)
Uanis(C19S) = Uanis(C19B)
Uanis(C20S) = Uanis(C20B)
Uanis(C21S) = Uanis(C21B)
Uanis(C22S) = Uanis(C22B)
3. Rigid body (RIGU) restrains
 C64, C64B, C66, C66B, C65, C65B
 with sigma for 1-2 distances of 0.004 and sigma for 1-3 distances of 0.004
 C28S, C25S, C26S, C30S, C27S, C29S
 with sigma for 1-2 distances of 0.003 and sigma for 1-3 distances of 0.003
4. Same fragment restrains
{C1S, C2S, C3S, C4S, C5S, C6S}
as
{C19S, C20S, C21S, C22S, C23S, C24S}
{C1S, C2S, C3S, C4S, C5S, C6S}
as
{C19B, C20B, C21B, C22B, C23B, C24B}
{C1S, C2S, C3S, C4S, C5S, C6S}
as
{C25S, C26S, C27S, C28S, C29S, C30S}
5. Others
 Sof(C65B)=Sof(H65D)=Sof(H65E)=Sof(H65F)=Sof(C66B)=Sof(H66D)=Sof(H66E)=
 Sof(H66F)=1-FVAR(1)
 Sof(C65)=Sof(H65A)=Sof(H65B)=Sof(H65C)=Sof(C66)=Sof(H66A)=Sof(H66B)=Sof(H66C)=
 FVAR(1)
 Sof(C64)=Sof(H64)=1-FVAR(2)
 Sof(C64B)=Sof(H64B)=FVAR(2)
 Fixed Sof: C19S(0.5) H19A(0.5) H19B(0.5) C20S(0.5) H20D(0.5) H20E(0.5)
 C21S(0.5) H21D(0.5) H21E(0.5) C22S(0.5) H22A(0.5) H22B(0.5) C23S(0.5)
 H23A(0.5) H23B(0.5) C24S(0.5) H24A(0.5) H24B(0.5) C19B(0.5) H19C(0.5)
 H19D(0.5) C20B(0.5) H20F(0.5) H20G(0.5) C21B(0.5) H21F(0.5) H21G(0.5)
 C22B(0.5) H22C(0.5) H22D(0.5) C23B(0.5) H23C(0.5) H23D(0.5) C24B(0.5)
 H24C(0.5) H24D(0.5) C25S(0.5) H25A(0.5) H25B(0.5) C26S(0.5) H26A(0.5)
 H26B(0.5) C27S(0.5) H27A(0.5) H27B(0.5) C28S(0.5) H28A(0.5) H28B(0.5)
 C29S(0.5) H29D(0.5) H29E(0.5) C30S(0.5) H30D(0.5) H30E(0.5)
6.a Ternary CH refined with riding coordinates:
 C1(H1), C3(H3), C16(H16), C19(H19), C28(H28), C31(H31), C34(H34), C46(H46),
 C67(H67), C76(H76), C79(H79), C64(H64), C64B(H64B)
6.b Secondary CH2 refined with riding coordinates:
 C35(H35A,H35B), C36(H36A,H36B), C37(H37A,H37B), C38(H38A,H38B), C39(H39A,
 H39B), C47(H47A,H47B), C48(H48A,H48B), C49(H49A,H49B), C50(H50A,H50B),
 C51(H51A,H51B), C19S(H19A,H19B), C20S(H20D,H20E), C21S(H21D,H21E), C22S(H22A,
 H22B), C23S(H23A,H23B), C24S(H24A,H24B), C19B(H19C,H19D), C20B(H20F,H20G),
 C21B(H21F,H21G), C22B(H22C,H22D), C23B(H23C,H23D), C24B(H24C,H24D), C1S(H1SA,
 H1SB), C2S(H2SA,H2SB), C3S(H3SA,H3SB), C4S(H4SA,H4SB), C5S(H5SA,H5SB),
 C6S(H6SA,H6SB), C7S(H7SA,H7SB), C8S(H8SA,H8SB), C9S(H9SA,H9SB), C10S(H10A,
 H10B), C11S(H11A,H11B), C12S(H12A,H12B), C13S(H13A,H13B), C14S(H14A,H14B),
 C15S(H15A,H15B), C16S(H16A,H16B), C17S(H17D,H17E), C18S(H18D,H18E), C25S(H25A,
 H25B), C26S(H26A,H26B), C27S(H27A,H27B), C28S(H28A,H28B), C29S(H29D,H29E),
 C30S(H30D,H30E)
6.c Aromatic/amide H refined with riding coordinates:
 C7(H7), C8(H8), C9(H9), C12(H12), C13(H13), C14(H14), C24(H24), C25(H25),
 C26(H26), C41(H41), C42(H42), C43(H43), C44(H44), C45(H45), C54(H54), C55(H55),
  C56(H56), C60(H60), C61(H61), C62(H62), C72(H72), C73(H73), C74(H74)
6.d Idealised Me refined as rotating group:
 C17(H17A,H17B,H17C), C18(H18A,H18B,H18C), C20(H20A,H20B,H20C), C21(H21A,H21B,
 H21C), C29(H29A,H29B,H29C), C30(H30A,H30B,H30C), C32(H32A,H32B,H32C), C33(H33A,
 H33B,H33C), C68(H68A,H68B,H68C), C69(H69A,H69B,H69C), C77(H77A,H77B,H77C),
 C78(H78A,H78B,H78C), C80(H80A,H80B,H80C), C81(H81A,H81B,H81C), C65(H65A,H65B,
 H65C), C66(H66A,H66B,H66C), C65B(H65D,H65E,H65F), C66B(H66D,H66E,H66F)
;
_olex2_submission_special_instructions 'No special instructions were received'

loop_
_space_group_symop_operation_xyz
'x, y, z'
'-x+1/2, y+1/2, -z+1/2'
'-x, -y, -z'
'x-1/2, -y-1/2, z-1/2'

loop_
_atom_site_label
_atom_site_type_symbol
_atom_site_fract_x
_atom_site_fract_y
_atom_site_fract_z
_atom_site_U_iso_or_equiv
_atom_site_adp_type
_atom_site_occupancy
_atom_site_site_symmetry_order
_atom_site_calc_flag
_atom_site_refinement_flags_posn
_atom_site_refinement_flags_occupancy
_atom_site_disorder_assembly
_atom_site_disorder_group
Pt1 Pt 0.24572(2) 0.73624(2) 0.25261(2) 0.01157(3) Uani 1 1 d . . . .
O1 O 0.30919(9) 0.81045(5) 0.35238(6) 0.0156(3) Uani 1 1 d . . . .
N1 N 0.36648(11) 0.76473(6) 0.25578(7) 0.0130(3) Uani 1 1 d . . . .
N2 N 0.04968(11) 0.72188(6) 0.24513(7) 0.0138(4) Uani 1 1 d . . . .
C1 C 0.38376(13) 0.81997(7) 0.27259(8) 0.0136(4) Uani 1 1 d . . . .
H1 H 0.4452 0.8288 0.2721 0.016 Uiso 1 1 calc R . . .
C2 C 0.12412(14) 0.72258(7) 0.24619(8) 0.0141(4) Uani 1 1 d . . . .
C3 C 0.24650(14) 0.77067(7) 0.32962(8) 0.0143(4) Uani 1 1 d . . . .
H3 H 0.1859 0.7852 0.3245 0.017 Uiso 1 1 calc R . . .
C4 C 0.29043(13) 0.67512(7) 0.19131(8) 0.0139(4) Uani 1 1 d . . . .
C5 C 0.41999(14) 0.73810(7) 0.22981(8) 0.0126(4) Uani 1 1 d . . . .
C6 C 0.38203(13) 0.69466(7) 0.19503(8) 0.0140(4) Uani 1 1 d . . . .
C7 C 0.42720(14) 0.66843(8) 0.16268(9) 0.0178(4) Uani 1 1 d . . . .
H7 H 0.3993 0.6399 0.1396 0.021 Uiso 1 1 calc R . . .
C8 C 0.51211(14) 0.68262(8) 0.16316(9) 0.0195(4) Uani 1 1 d . . . .
H8 H 0.5411 0.6660 0.1388 0.023 Uiso 1 1 calc R . . .
C9 C 0.55311(14) 0.72179(8) 0.20042(9) 0.0172(4) Uani 1 1 d . . . .
H9 H 0.6123 0.7309 0.2024 0.021 Uiso 1 1 calc R . . .
C10 C 0.51155(14) 0.74868(8) 0.23545(9) 0.0139(4) Uani 1 1 d . . . .
C11 C 0.21667(14) 0.68949(8) 0.14344(9) 0.0174(4) Uani 1 1 d . . . .
C12 C 0.13738(14) 0.66120(8) 0.13181(10) 0.0214(5) Uani 1 1 d . . . .
H12 H 0.0874 0.6714 0.1007 0.026 Uiso 1 1 calc R . . .
C13 C 0.13089(15) 0.61895(9) 0.16481(10) 0.0232(5) Uani 1 1 d . . . .
H13 H 0.0772 0.5996 0.1556 0.028 Uiso 1 1 calc R . . .
C14 C 0.20264(15) 0.60432(8) 0.21167(10) 0.0216(5) Uani 1 1 d . . . .
H14 H 0.1972 0.5751 0.2342 0.026 Uiso 1 1 calc R . . .
C15 C 0.28198(14) 0.63172(7) 0.22606(9) 0.0162(4) Uani 1 1 d . . . .
C16 C 0.22642(16) 0.72964(8) 0.10029(9) 0.0216(5) Uani 1 1 d . . . .
H16 H 0.2841 0.7480 0.1176 0.026 Uiso 1 1 calc R . . .
C17 C 0.23130(18) 0.70304(9) 0.04459(10) 0.0319(6) Uani 1 1 d . . . .
H17A H 0.2788 0.6771 0.0542 0.048 Uiso 1 1 calc GR . . .
H17B H 0.2437 0.7289 0.0185 0.048 Uiso 1 1 calc GR . . .
H17C H 0.1745 0.6861 0.0256 0.048 Uiso 1 1 calc GR . . .
C18 C 0.15276(18) 0.77019(9) 0.08683(12) 0.0354(6) Uani 1 1 d . . . .
H18A H 0.0956 0.7535 0.0680 0.053 Uiso 1 1 calc GR . . .
H18B H 0.1647 0.7965 0.0609 0.053 Uiso 1 1 calc GR . . .
H18C H 0.1507 0.7866 0.1229 0.053 Uiso 1 1 calc GR . . .
C19 C 0.36045(15) 0.61380(8) 0.27591(9) 0.0204(5) Uani 1 1 d . . . .
H19 H 0.4039 0.6430 0.2863 0.024 Uiso 1 1 calc R . . .
C20 C 0.40732(17) 0.56789(9) 0.25741(11) 0.0315(6) Uani 1 1 d . . . .
H20A H 0.3651 0.5393 0.2447 0.047 Uiso 1 1 calc GR . . .
H20B H 0.4571 0.5566 0.2902 0.047 Uiso 1 1 calc GR . . .
H20C H 0.4296 0.5784 0.2254 0.047 Uiso 1 1 calc GR . . .
C21 C 0.33446(16) 0.59972(9) 0.32991(10) 0.0255(5) Uani 1 1 d . . . .
H21A H 0.2988 0.6277 0.3389 0.038 Uiso 1 1 calc GR . . .
H21B H 0.3882 0.5947 0.3626 0.038 Uiso 1 1 calc GR . . .
H21C H 0.2996 0.5677 0.3229 0.038 Uiso 1 1 calc GR . . .
C22 C 0.57477(13) 0.78120(8) 0.28166(9) 0.0146(4) Uani 1 1 d . . . .
C23 C 0.60314(14) 0.76225(8) 0.33915(9) 0.0161(4) Uani 1 1 d . . . .
C24 C 0.67071(14) 0.78844(9) 0.38003(9) 0.0199(4) Uani 1 1 d . . . .
H24 H 0.6896 0.7763 0.4188 0.024 Uiso 1 1 calc R . . .
C25 C 0.71099(14) 0.83175(8) 0.36537(9) 0.0212(5) Uani 1 1 d . . . .
H25 H 0.7576 0.8487 0.3938 0.025 Uiso 1 1 calc R . . .
C26 C 0.68309(14) 0.85010(8) 0.30935(10) 0.0201(5) Uani 1 1 d . . . .
H26 H 0.7104 0.8800 0.2995 0.024 Uiso 1 1 calc R . . .
C27 C 0.61525(14) 0.82542(8) 0.26676(9) 0.0175(4) Uani 1 1 d . . . .
C28 C 0.56478(14) 0.71254(8) 0.35595(9) 0.0190(4) Uani 1 1 d . . . .
H28 H 0.4995 0.7122 0.3354 0.023 Uiso 1 1 calc R . . .
C29 C 0.60572(17) 0.66468(9) 0.33655(10) 0.0276(5) Uani 1 1 d . . . .
H29A H 0.5932 0.6653 0.2944 0.041 Uiso 1 1 calc GR . . .
H29B H 0.5800 0.6334 0.3478 0.041 Uiso 1 1 calc GR . . .
H29C H 0.6701 0.6647 0.3550 0.041 Uiso 1 1 calc GR . . .
C30 C 0.57713(15) 0.70799(9) 0.42117(9) 0.0250(5) Uani 1 1 d . . . .
H30A H 0.6403 0.7032 0.4419 0.037 Uiso 1 1 calc GR . . .
H30B H 0.5433 0.6783 0.4283 0.037 Uiso 1 1 calc GR . . .
H30C H 0.5557 0.7396 0.4349 0.037 Uiso 1 1 calc GR . . .
C31 C 0.58747(15) 0.84785(8) 0.20569(9) 0.0225(5) Uani 1 1 d . . . .
H31 H 0.5329 0.8292 0.1825 0.027 Uiso 1 1 calc R . . .
C32 C 0.66025(18) 0.83958(10) 0.17645(11) 0.0345(6) Uani 1 1 d . . . .
H32A H 0.7140 0.8583 0.1980 0.052 Uiso 1 1 calc GR . . .
H32B H 0.6397 0.8525 0.1366 0.052 Uiso 1 1 calc GR . . .
H32C H 0.6736 0.8026 0.1761 0.052 Uiso 1 1 calc GR . . .
C33 C 0.56541(17) 0.90562(9) 0.20552(11) 0.0311(6) Uani 1 1 d . . . .
H33A H 0.6199 0.9252 0.2234 0.047 Uiso 1 1 calc GR . . .
H33B H 0.5232 0.9112 0.2275 0.047 Uiso 1 1 calc GR . . .
H33C H 0.5390 0.9174 0.1656 0.047 Uiso 1 1 calc GR . . .
C34 C 0.31713(14) 0.85635(7) 0.22937(8) 0.0154(4) Uani 1 1 d . . . .
H34 H 0.2555 0.8446 0.2264 0.018 Uiso 1 1 calc R . . .
C35 C 0.32833(16) 0.85440(8) 0.16873(9) 0.0214(5) Uani 1 1 d . . . .
H35A H 0.3904 0.8635 0.1713 0.026 Uiso 1 1 calc R . . .
H35B H 0.3175 0.8186 0.1537 0.026 Uiso 1 1 calc R . . .
C36 C 0.26533(18) 0.89105(8) 0.12634(10) 0.0282(5) Uani 1 1 d . . . .
H36A H 0.2757 0.8888 0.0881 0.034 Uiso 1 1 calc R . . .
H36B H 0.2031 0.8808 0.1216 0.034 Uiso 1 1 calc R . . .
C37 C 0.28044(18) 0.94647(8) 0.14876(10) 0.0287(6) Uani 1 1 d . . . .
H37A H 0.3416 0.9574 0.1513 0.034 Uiso 1 1 calc R . . .
H37B H 0.2384 0.9699 0.1215 0.034 Uiso 1 1 calc R . . .
C38 C 0.26670(16) 0.95011(8) 0.20824(9) 0.0240(5) Uani 1 1 d . . . .
H38A H 0.2039 0.9422 0.2049 0.029 Uiso 1 1 calc R . . .
H38B H 0.2792 0.9859 0.2230 0.029 Uiso 1 1 calc R . . .
C39 C 0.32722(15) 0.91264(7) 0.25117(9) 0.0183(4) Uani 1 1 d . . . .
H39A H 0.3133 0.9144 0.2884 0.022 Uiso 1 1 calc R . . .
H39B H 0.3898 0.9236 0.2585 0.022 Uiso 1 1 calc R . . .
C40 C 0.26238(15) 0.72874(7) 0.37516(9) 0.0160(4) Uani 1 1 d . . . .
C41 C 0.19239(15) 0.70128(8) 0.38497(9) 0.0201(5) Uani 1 1 d . . . .
H41 H 0.1334 0.7074 0.3611 0.024 Uiso 1 1 calc R . . .
C42 C 0.20736(17) 0.66514(9) 0.42906(10) 0.0260(5) Uani 1 1 d . . . .
H42 H 0.1587 0.6468 0.4351 0.031 Uiso 1 1 calc R . . .
C43 C 0.29277(17) 0.65552(9) 0.46451(10) 0.0278(5) Uani 1 1 d . . . .
H43 H 0.3028 0.6307 0.4947 0.033 Uiso 1 1 calc R . . .
C44 C 0.36296(17) 0.68235(9) 0.45541(10) 0.0267(5) Uani 1 1 d . . . .
H44 H 0.4218 0.6760 0.4795 0.032 Uiso 1 1 calc R . . .
C45 C 0.34798(15) 0.71863(8) 0.41116(9) 0.0206(5) Uani 1 1 d . . . .
H45 H 0.3969 0.7369 0.4053 0.025 Uiso 1 1 calc R . . .
C46 C 0.44631(14) 0.86079(8) 0.38658(9) 0.0156(4) Uani 1 1 d . . . .
H46 H 0.4842 0.8333 0.4109 0.019 Uiso 1 1 calc R . . .
C47 C 0.51276(14) 0.89734(8) 0.37163(9) 0.0165(4) Uani 1 1 d . . . .
H47A H 0.5422 0.8791 0.3464 0.020 Uiso 1 1 calc R . . .
H47B H 0.4806 0.9275 0.3500 0.020 Uiso 1 1 calc R . . .
C48 C 0.58320(14) 0.91622(8) 0.42627(9) 0.0185(4) Uani 1 1 d . . . .
H48A H 0.6177 0.8863 0.4469 0.022 Uiso 1 1 calc R . . .
H48B H 0.6247 0.9400 0.4154 0.022 Uiso 1 1 calc R . . .
C49 C 0.53948(15) 0.94414(8) 0.46609(9) 0.0222(5) Uani 1 1 d . . . .
H49A H 0.5092 0.9757 0.4466 0.027 Uiso 1 1 calc R . . .
H49B H 0.5856 0.9548 0.5019 0.027 Uiso 1 1 calc R . . .
C50 C 0.47204(16) 0.90919(9) 0.48166(10) 0.0273(5) Uani 1 1 d . . . .
H50A H 0.5036 0.8800 0.5055 0.033 Uiso 1 1 calc R . . .
H50B H 0.4414 0.9290 0.5050 0.033 Uiso 1 1 calc R . . .
C51 C 0.40334(15) 0.88809(9) 0.42790(9) 0.0215(5) Uani 1 1 d . . . .
H51A H 0.3659 0.9169 0.4071 0.026 Uiso 1 1 calc R . . .
H51B H 0.3643 0.8633 0.4398 0.026 Uiso 1 1 calc R . . .
C52 C -0.03163(13) 0.72807(7) 0.25683(8) 0.0133(4) Uani 1 1 d . . . .
C53 C -0.04988(14) 0.77560(7) 0.27972(8) 0.0141(4) Uani 1 1 d . . . .
C54 C -0.12838(14) 0.77912(8) 0.29414(9) 0.0170(4) Uani 1 1 d . . . .
H54 H -0.1427 0.8107 0.3092 0.020 Uiso 1 1 calc R . . .
C55 C -0.18664(14) 0.73772(8) 0.28711(9) 0.0181(4) Uani 1 1 d . . . .
H55 H -0.2382 0.7405 0.2995 0.022 Uiso 1 1 calc R . . .
C56 C -0.16930(14) 0.69239(8) 0.26205(9) 0.0173(4) Uani 1 1 d . . . .
H56 H -0.2103 0.6645 0.2561 0.021 Uiso 1 1 calc R . . .
C57 C -0.09237(13) 0.68698(7) 0.24535(8) 0.0141(4) Uani 1 1 d . . . .
C58 C 0.00727(13) 0.82287(7) 0.28386(9) 0.0149(4) Uani 1 1 d . . . .
C59 C 0.00665(15) 0.84917(8) 0.23264(9) 0.0195(5) Uani 1 1 d . . . .
C60 C 0.05722(15) 0.89378(8) 0.23705(10) 0.0225(5) Uani 1 1 d . . . .
H60 H 0.0577 0.9115 0.2028 0.027 Uiso 1 1 calc R . . .
C61 C 0.10675(15) 0.91290(8) 0.29012(10) 0.0232(5) Uani 1 1 d . . . .
H61 H 0.1414 0.9433 0.2922 0.028 Uiso 1 1 calc R . . .
C62 C 0.10584(15) 0.88766(8) 0.34021(9) 0.0209(5) Uani 1 1 d . . . .
H62 H 0.1397 0.9012 0.3766 0.025 Uiso 1 1 calc R . . .
C63 C 0.05625(14) 0.84275(8) 0.33835(9) 0.0156(4) Uani 1 1 d . . . .
C67 C 0.05661(14) 0.81765(8) 0.39542(9) 0.0187(4) Uani 1 1 d . . . .
H67 H 0.0390 0.7806 0.3875 0.022 Uiso 1 1 calc R . . .
C68 C -0.01127(16) 0.84364(9) 0.42058(10) 0.0256(5) Uani 1 1 d . . . .
H68A H 0.0026 0.8805 0.4266 0.038 Uiso 1 1 calc GR . . .
H68B H -0.0087 0.8275 0.4577 0.038 Uiso 1 1 calc GR . . .
H68C H -0.0711 0.8395 0.3935 0.038 Uiso 1 1 calc GR . . .
C69 C 0.14829(15) 0.81900(8) 0.44113(9) 0.0236(5) Uani 1 1 d . . . .
H69A H 0.1938 0.8082 0.4234 0.035 Uiso 1 1 calc GR . . .
H69B H 0.1486 0.7954 0.4729 0.035 Uiso 1 1 calc GR . . .
H69C H 0.1610 0.8542 0.4562 0.035 Uiso 1 1 calc GR . . .
C70 C -0.08166(13) 0.63975(8) 0.21221(9) 0.0163(4) Uani 1 1 d . . . .
C71 C -0.04355(14) 0.59465(8) 0.24100(9) 0.0191(4) Uani 1 1 d . . . .
C72 C -0.04331(16) 0.55021(8) 0.20826(11) 0.0248(5) Uani 1 1 d . . . .
H72 H -0.0179 0.5192 0.2272 0.030 Uiso 1 1 calc R . . .
C73 C -0.07937(16) 0.55062(9) 0.14887(11) 0.0270(5) Uani 1 1 d . . . .
H73 H -0.0791 0.5199 0.1273 0.032 Uiso 1 1 calc R . . .
C74 C -0.11587(15) 0.59530(9) 0.12056(10) 0.0255(5) Uani 1 1 d . . . .
H74 H -0.1400 0.5951 0.0796 0.031 Uiso 1 1 calc R . . .
C75 C -0.11789(14) 0.64084(8) 0.15123(9) 0.0196(5) Uani 1 1 d . . . .
C76 C -0.00597(15) 0.59284(8) 0.30674(9) 0.0220(5) Uani 1 1 d . . . .
H76 H -0.0023 0.6292 0.3213 0.026 Uiso 1 1 calc R . . .
C77 C -0.0684(2) 0.56332(12) 0.33263(12) 0.0468(8) Uani 1 1 d . . . .
H77A H -0.0748 0.5277 0.3181 0.070 Uiso 1 1 calc GR . . .
H77B H -0.1267 0.5802 0.3215 0.070 Uiso 1 1 calc GR . . .
H77C H -0.0440 0.5630 0.3749 0.070 Uiso 1 1 calc GR . . .
C78 C 0.08721(18) 0.57029(11) 0.32607(12) 0.0411(7) Uani 1 1 d . . . .
H78A H 0.0859 0.5349 0.3113 0.062 Uiso 1 1 calc GR . . .
H78B H 0.1092 0.5699 0.3685 0.062 Uiso 1 1 calc GR . . .
H78C H 0.1266 0.5915 0.3109 0.062 Uiso 1 1 calc GR . . .
C79 C -0.16272(15) 0.68891(9) 0.11929(9) 0.0241(5) Uani 1 1 d . . . .
H79 H -0.1415 0.7192 0.1455 0.029 Uiso 1 1 calc R . . .
C80 C -0.26377(16) 0.68555(11) 0.10687(11) 0.0345(6) Uani 1 1 d . . . .
H80A H -0.2864 0.6553 0.0825 0.052 Uiso 1 1 calc GR . . .
H80B H -0.2915 0.7169 0.0867 0.052 Uiso 1 1 calc GR . . .
H80C H -0.2780 0.6823 0.1434 0.052 Uiso 1 1 calc GR . . .
C81 C -0.13922(17) 0.69927(11) 0.06336(10) 0.0351(6) Uani 1 1 d . . . .
H81A H -0.0745 0.7008 0.0719 0.053 Uiso 1 1 calc GR . . .
H81B H -0.1652 0.7323 0.0467 0.053 Uiso 1 1 calc GR . . .
H81C H -0.1629 0.6714 0.0356 0.053 Uiso 1 1 calc GR . . .
B1 B 0.37764(15) 0.82998(8) 0.33585(10) 0.0138(5) Uani 1 1 d . . . .
C64 C -0.0635(8) 0.8331(5) 0.1740(5) 0.0171(13) Uani 0.493(19) 1 d . P A 1
H64 H -0.1003 0.8040 0.1815 0.020 Uiso 0.493(19) 1 calc R P A 1
C65 C -0.1246(3) 0.87755(18) 0.14631(19) 0.0276(12) Uani 0.530(5) 1 d . P A 1
H65A H -0.1540 0.8909 0.1738 0.041 Uiso 0.530(5) 1 calc GR P A 1
H65B H -0.1695 0.8652 0.1114 0.041 Uiso 0.530(5) 1 calc GR P A 1
H65C H -0.0897 0.9052 0.1359 0.041 Uiso 0.530(5) 1 calc GR P A 1
C66 C -0.0116(3) 0.8142(2) 0.13325(19) 0.0310(13) Uani 0.530(5) 1 d . P A 1
H66A H 0.0276 0.8419 0.1277 0.046 Uiso 0.530(5) 1 calc GR P A 1
H66B H -0.0534 0.8047 0.0958 0.046 Uiso 0.530(5) 1 calc GR P A 1
H66C H 0.0242 0.7839 0.1503 0.046 Uiso 0.530(5) 1 calc GR P A 1
C64B C -0.0384(8) 0.8296(5) 0.1722(5) 0.0171(13) Uani 0.507(19) 1 d . P A 2
H64B H -0.0267 0.7916 0.1716 0.020 Uiso 0.507(19) 1 calc R P A 2
C65B C -0.1382(3) 0.8372(2) 0.1598(2) 0.0256(13) Uani 0.470(5) 1 d . P A 2
H65D H -0.1593 0.8163 0.1868 0.038 Uiso 0.470(5) 1 calc GR P A 2
H65E H -0.1689 0.8264 0.1200 0.038 Uiso 0.470(5) 1 calc GR P A 2
H65F H -0.1507 0.8738 0.1645 0.038 Uiso 0.470(5) 1 calc GR P A 2
C66B C -0.0103(3) 0.8548(2) 0.1228(2) 0.0249(13) Uani 0.470(5) 1 d . P A 2
H66D H -0.0316 0.8906 0.1175 0.037 Uiso 0.470(5) 1 calc GR P A 2
H66E H -0.0360 0.8354 0.0869 0.037 Uiso 0.470(5) 1 calc GR P A 2
H66F H 0.0547 0.8544 0.1325 0.037 Uiso 0.470(5) 1 calc GR P A 2
C19S C 0.1021(16) 0.5378(11) 0.4956(5) 0.078(5) Uani 0.5 1 d . P B 1
H19A H 0.1380 0.5658 0.4859 0.093 Uiso 0.5 1 calc R P B 1
H19B H 0.0395 0.5429 0.4722 0.093 Uiso 0.5 1 calc R P B 1
C20S C 0.1091(6) 0.5407(3) 0.5586(4) 0.064(2) Uani 0.5 1 d . P B 1
H20D H 0.0679 0.5153 0.5672 0.077 Uiso 0.5 1 calc R P B 1
H20E H 0.0908 0.5756 0.5674 0.077 Uiso 0.5 1 calc R P B 1
C21S C 0.2016(6) 0.5301(4) 0.5965(4) 0.068(2) Uani 0.5 1 d . P B 1
H21D H 0.2013 0.5285 0.6373 0.082 Uiso 0.5 1 calc R P B 1
H21E H 0.2406 0.5591 0.5931 0.082 Uiso 0.5 1 calc R P B 1
C22S C 0.240(2) 0.4806(8) 0.5819(10) 0.078(2) Uani 0.5 1 d . P B 1
H22A H 0.3039 0.4791 0.6038 0.093 Uiso 0.5 1 calc R P B 1
H22B H 0.2102 0.4510 0.5944 0.093 Uiso 0.5 1 calc R P B 1
C23S C 0.2297(17) 0.4750(6) 0.5185(11) 0.085(3) Uani 0.5 1 d . P B 1
H23A H 0.2471 0.4396 0.5109 0.102 Uiso 0.5 1 calc R P B 1
H23B H 0.2705 0.4995 0.5078 0.102 Uiso 0.5 1 calc R P B 1
C24S C 0.135(2) 0.4854(12) 0.4807(12) 0.079(3) Uani 0.5 1 d . P B 1
H24A H 0.0952 0.4577 0.4866 0.095 Uiso 0.5 1 calc R P B 1
H24B H 0.1328 0.4851 0.4394 0.095 Uiso 0.5 1 calc R P B 1
C19B C 0.1341(16) 0.5396(10) 0.4987(5) 0.078(5) Uani 0.5 1 d . P C 2
H19C H 0.1739 0.5574 0.4799 0.093 Uiso 0.5 1 calc R P C 2
H19D H 0.0734 0.5535 0.4817 0.093 Uiso 0.5 1 calc R P C 2
C20B C 0.1646(6) 0.5506(3) 0.5623(4) 0.064(2) Uani 0.5 1 d . P C 2
H20F H 0.1199 0.5372 0.5800 0.077 Uiso 0.5 1 calc R P C 2
H20G H 0.1688 0.5885 0.5684 0.077 Uiso 0.5 1 calc R P C 2
C21B C 0.2537(6) 0.5263(4) 0.5920(4) 0.068(2) Uani 0.5 1 d . P C 2
H21F H 0.2997 0.5425 0.5775 0.082 Uiso 0.5 1 calc R P C 2
H21G H 0.2695 0.5328 0.6342 0.082 Uiso 0.5 1 calc R P C 2
C22B C 0.252(2) 0.4693(7) 0.5814(11) 0.078(2) Uani 0.5 1 d . P C 2
H22C H 0.2103 0.4525 0.5991 0.093 Uiso 0.5 1 calc R P C 2
H22D H 0.3121 0.4547 0.5998 0.093 Uiso 0.5 1 calc R P C 2
C23B C 0.2245(18) 0.4577(6) 0.5173(11) 0.085(3) Uani 0.5 1 d . P C 2
H23C H 0.2213 0.4198 0.5114 0.102 Uiso 0.5 1 calc R P C 2
H23D H 0.2698 0.4715 0.5004 0.102 Uiso 0.5 1 calc R P C 2
C24B C 0.134(2) 0.4818(12) 0.4864(12) 0.079(3) Uani 0.5 1 d . P C 2
H24C H 0.1201 0.4762 0.4442 0.095 Uiso 0.5 1 calc R P C 2
H24D H 0.0875 0.4647 0.4996 0.095 Uiso 0.5 1 calc R P C 2
C1S C 0.23631(17) 1.00527(9) 0.42525(10) 0.0282(5) Uani 1 1 d . . . .
H1SA H 0.1938 0.9911 0.3897 0.034 Uiso 1 1 calc R . . .
H1SB H 0.2965 1.0039 0.4206 0.034 Uiso 1 1 calc R . . .
C2S C 0.21218(16) 1.06123(8) 0.43331(10) 0.0260(5) Uani 1 1 d . . . .
H2SA H 0.2587 1.0766 0.4662 0.031 Uiso 1 1 calc R . . .
H2SB H 0.2100 1.0812 0.3981 0.031 Uiso 1 1 calc R . . .
C3S C 0.12273(17) 1.06499(9) 0.44490(11) 0.0316(6) Uani 1 1 d . . . .
H3SA H 0.1108 1.1015 0.4524 0.038 Uiso 1 1 calc R . . .
H3SB H 0.0753 1.0533 0.4102 0.038 Uiso 1 1 calc R . . .
C4S C 0.1208(2) 1.03232(10) 0.49626(12) 0.0384(6) Uani 1 1 d . . . .
H4SA H 0.0606 1.0337 0.5010 0.046 Uiso 1 1 calc R . . .
H4SB H 0.1633 1.0465 0.5318 0.046 Uiso 1 1 calc R . . .
C5S C 0.1447(2) 0.97657(10) 0.48837(12) 0.0379(7) Uani 1 1 d . . . .
H5SA H 0.0982 0.9612 0.4555 0.045 Uiso 1 1 calc R . . .
H5SB H 0.1467 0.9566 0.5236 0.045 Uiso 1 1 calc R . . .
C6S C 0.23403(17) 0.97266(9) 0.47695(11) 0.0331(6) Uani 1 1 d . . . .
H6SA H 0.2459 0.9361 0.4697 0.040 Uiso 1 1 calc R . . .
H6SB H 0.2814 0.9844 0.5116 0.040 Uiso 1 1 calc R . . .
C7S C -0.12898(17) 0.95074(9) 0.28793(12) 0.0330(6) Uani 1 1 d . . . .
H7SA H -0.0820 0.9241 0.2937 0.040 Uiso 1 1 calc R . . .
H7SB H -0.1840 0.9368 0.2604 0.040 Uiso 1 1 calc R . . .
C8S C -0.1008(2) 0.99901(11) 0.26271(14) 0.0450(7) Uani 1 1 d . . . .
H8SA H -0.0940 0.9909 0.2243 0.054 Uiso 1 1 calc R . . .
H8SB H -0.0425 1.0108 0.2882 0.054 Uiso 1 1 calc R . . .
C9S C -0.1686(3) 1.04219(12) 0.25633(15) 0.0581(9) Uani 1 1 d . . . .
H9SA H -0.2245 1.0323 0.2266 0.070 Uiso 1 1 calc R . . .
H9SB H -0.1459 1.0740 0.2430 0.070 Uiso 1 1 calc R . . .
C10S C -0.1878(2) 1.05300(11) 0.31336(15) 0.0574(9) Uani 1 1 d . . . .
H10A H -0.2359 1.0790 0.3069 0.069 Uiso 1 1 calc R . . .
H10B H -0.1340 1.0676 0.3414 0.069 Uiso 1 1 calc R . . .
C11S C -0.2153(2) 1.00375(11) 0.33868(12) 0.0397(7) Uani 1 1 d . . . .
H11A H -0.2230 1.0115 0.3769 0.048 Uiso 1 1 calc R . . .
H11B H -0.2729 0.9912 0.3129 0.048 Uiso 1 1 calc R . . .
C12S C -0.14531(17) 0.96216(10) 0.34521(11) 0.0315(6) Uani 1 1 d . . . .
H12A H -0.0892 0.9736 0.3736 0.038 Uiso 1 1 calc R . . .
H12B H -0.1650 0.9302 0.3602 0.038 Uiso 1 1 calc R . . .
C13S C 0.4667(2) 0.80998(11) -0.06006(12) 0.0410(7) Uani 1 1 d . . . .
H13A H 0.4951 0.8277 -0.0862 0.049 Uiso 1 1 calc R . . .
H13B H 0.4447 0.7760 -0.0773 0.049 Uiso 1 1 calc R . . .
C14S C 0.3901(2) 0.84168(12) -0.05474(14) 0.0515(8) Uani 1 1 d . . . .
H14A H 0.3448 0.8445 -0.0931 0.062 Uiso 1 1 calc R . . .
H14B H 0.4109 0.8770 -0.0416 0.062 Uiso 1 1 calc R . . .
C15S C 0.3490(2) 0.81716(18) -0.01187(17) 0.0791(13) Uani 1 1 d . . . .
H15A H 0.3221 0.7836 -0.0273 0.095 Uiso 1 1 calc R . . .
H15B H 0.3012 0.8398 -0.0071 0.095 Uiso 1 1 calc R . . .
C16S C 0.4182(2) 0.80857(16) 0.04719(14) 0.0716(12) Uani 1 1 d . . . .
H16A H 0.4394 0.8425 0.0650 0.086 Uiso 1 1 calc R . . .
H16B H 0.3901 0.7901 0.0730 0.086 Uiso 1 1 calc R . . .
C17S C 0.4952(3) 0.77787(12) 0.04154(13) 0.0579(10) Uani 1 1 d . . . .
H17D H 0.4752 0.7423 0.0288 0.069 Uiso 1 1 calc R . . .
H17E H 0.5408 0.7755 0.0798 0.069 Uiso 1 1 calc R . . .
C18S C 0.5354(2) 0.80184(11) -0.00105(12) 0.0430(7) Uani 1 1 d . . . .
H18D H 0.5835 0.7792 -0.0056 0.052 Uiso 1 1 calc R . . .
H18E H 0.5621 0.8356 0.0141 0.052 Uiso 1 1 calc R . . .
C25S C 0.0266(7) 0.9596(3) -0.0190(4) 0.108(3) Uani 0.5 1 d . P D -1
H25A H 0.0251 0.9280 -0.0423 0.129 Uiso 0.5 1 calc R P D -1
H25B H 0.0894 0.9692 -0.0005 0.129 Uiso 0.5 1 calc R P D -1
C26S C -0.0219(8) 1.0036(3) -0.0580(3) 0.099(4) Uani 0.5 1 d . P D -1
H26A H 0.0177 1.0180 -0.0791 0.119 Uiso 0.5 1 calc R P D -1
H26B H -0.0750 0.9893 -0.0871 0.119 Uiso 0.5 1 calc R P D -1
C27S C -0.0506(5) 1.0465(3) -0.0263(3) 0.0655(18) Uani 0.5 1 d . P D -1
H27A H -0.0358 1.0797 -0.0414 0.079 Uiso 0.5 1 calc R P D -1
H27B H -0.1161 1.0450 -0.0354 0.079 Uiso 0.5 1 calc R P D -1
C28S C -0.0120(8) 1.0468(3) 0.0371(3) 0.093(3) Uani 0.5 1 d . P D -1
H28A H -0.0441 1.0727 0.0535 0.112 Uiso 0.5 1 calc R P D -1
H28B H 0.0508 1.0580 0.0468 0.112 Uiso 0.5 1 calc R P D -1
C29S C -0.0154(8) 0.9961(3) 0.0652(3) 0.094(3) Uani 0.5 1 d . P D -1
H29D H -0.0682 0.9956 0.0792 0.112 Uiso 0.5 1 calc R P D -1
H29E H 0.0378 0.9930 0.0994 0.112 Uiso 0.5 1 calc R P D -1
C30S C -0.0192(8) 0.9497(3) 0.0268(4) 0.124(4) Uani 0.5 1 d . P D -1
H30D H -0.0822 0.9405 0.0077 0.148 Uiso 0.5 1 calc R P D -1
H30E H 0.0095 0.9199 0.0509 0.148 Uiso 0.5 1 calc R P D -1

loop_
_atom_site_aniso_label
_atom_site_aniso_U_11
_atom_site_aniso_U_22
_atom_site_aniso_U_33
_atom_site_aniso_U_23
_atom_site_aniso_U_13
_atom_site_aniso_U_12
Pt1 0.00936(4) 0.01240(4) 0.01345(4) -0.00196(3) 0.00419(3) -0.00104(3)
O1 0.0151(7) 0.0172(7) 0.0157(7) -0.0038(6) 0.0066(6) -0.0037(6)
N1 0.0101(8) 0.0137(8) 0.0157(8) -0.0013(6) 0.0047(7) -0.0014(7)
N2 0.0131(9) 0.0137(8) 0.0141(8) -0.0018(6) 0.0034(7) -0.0012(7)
C1 0.0126(10) 0.0115(9) 0.0167(10) -0.0023(7) 0.0045(8) -0.0031(8)
C2 0.0177(12) 0.0109(9) 0.0135(10) -0.0014(7) 0.0047(9) -0.0015(8)
C3 0.0129(10) 0.0149(9) 0.0157(10) -0.0052(8) 0.0053(8) -0.0024(8)
C4 0.0128(10) 0.0142(9) 0.0156(10) -0.0057(8) 0.0057(8) -0.0022(8)
C5 0.0130(10) 0.0138(9) 0.0109(9) 0.0022(7) 0.0035(8) 0.0013(8)
C6 0.0121(10) 0.0151(9) 0.0146(10) 0.0010(8) 0.0035(8) -0.0011(8)
C7 0.0163(11) 0.0190(10) 0.0174(10) -0.0054(8) 0.0039(9) -0.0018(8)
C8 0.0183(11) 0.0231(11) 0.0198(11) -0.0051(9) 0.0100(9) 0.0008(9)
C9 0.0123(11) 0.0213(10) 0.0197(10) -0.0002(8) 0.0072(9) -0.0013(8)
C10 0.0123(10) 0.0154(9) 0.0149(10) -0.0004(8) 0.0054(8) -0.0020(8)
C11 0.0170(11) 0.0179(10) 0.0170(10) -0.0076(8) 0.0046(9) 0.0003(8)
C12 0.0131(11) 0.0261(11) 0.0235(11) -0.0090(9) 0.0029(9) -0.0009(9)
C13 0.0172(12) 0.0259(11) 0.0286(12) -0.0097(9) 0.0100(10) -0.0078(9)
C14 0.0250(12) 0.0175(10) 0.0256(12) -0.0040(9) 0.0129(10) -0.0055(9)
C15 0.0168(11) 0.0149(9) 0.0195(10) -0.0055(8) 0.0093(9) 0.0003(8)
C16 0.0223(12) 0.0205(11) 0.0177(11) -0.0011(8) -0.0007(9) -0.0019(9)
C17 0.0452(16) 0.0291(13) 0.0188(11) -0.0007(10) 0.0057(11) -0.0047(11)
C18 0.0337(15) 0.0248(12) 0.0371(14) -0.0006(10) -0.0058(12) 0.0045(11)
C19 0.0193(12) 0.0156(10) 0.0255(11) 0.0013(8) 0.0056(10) 0.0006(9)
C20 0.0343(15) 0.0272(12) 0.0357(14) 0.0050(10) 0.0146(12) 0.0119(11)
C21 0.0309(14) 0.0221(11) 0.0232(12) 0.0003(9) 0.0076(11) 0.0017(10)
C22 0.0091(10) 0.0189(10) 0.0167(10) -0.0041(8) 0.0053(8) 0.0001(8)
C23 0.0109(10) 0.0206(10) 0.0182(10) -0.0032(8) 0.0064(9) 0.0012(8)
C24 0.0140(11) 0.0294(11) 0.0157(10) -0.0041(9) 0.0035(9) 0.0022(9)
C25 0.0114(11) 0.0293(12) 0.0223(11) -0.0109(9) 0.0042(9) -0.0028(9)
C26 0.0131(11) 0.0213(11) 0.0286(12) -0.0067(9) 0.0103(9) -0.0052(9)
C27 0.0144(11) 0.0219(10) 0.0186(10) -0.0040(8) 0.0086(9) -0.0017(8)
C28 0.0151(11) 0.0235(11) 0.0172(10) 0.0008(9) 0.0029(9) -0.0007(9)
C29 0.0330(14) 0.0221(11) 0.0268(12) 0.0033(9) 0.0078(11) 0.0022(10)
C30 0.0185(12) 0.0357(13) 0.0196(11) 0.0054(10) 0.0038(10) -0.0007(10)
C31 0.0239(12) 0.0242(11) 0.0201(11) 0.0012(9) 0.0076(10) -0.0074(9)
C32 0.0431(16) 0.0378(14) 0.0298(13) -0.0017(11) 0.0218(13) -0.0118(12)
C33 0.0322(14) 0.0253(12) 0.0347(14) 0.0043(10) 0.0083(12) -0.0082(11)
C34 0.0161(11) 0.0143(9) 0.0152(10) -0.0002(8) 0.0037(9) -0.0013(8)
C35 0.0273(13) 0.0191(10) 0.0180(11) -0.0020(8) 0.0069(10) -0.0025(9)
C36 0.0424(15) 0.0232(11) 0.0173(11) 0.0024(9) 0.0063(11) -0.0027(11)
C37 0.0428(15) 0.0187(11) 0.0224(12) 0.0061(9) 0.0062(11) -0.0002(10)
C38 0.0317(13) 0.0161(10) 0.0231(11) 0.0029(9) 0.0065(10) 0.0021(9)
C39 0.0209(12) 0.0154(10) 0.0187(10) 0.0009(8) 0.0063(9) 0.0000(8)
C40 0.0204(11) 0.0154(9) 0.0141(10) -0.0035(8) 0.0079(9) 0.0001(8)
C41 0.0195(11) 0.0209(11) 0.0206(11) -0.0010(8) 0.0072(9) -0.0006(9)
C42 0.0318(14) 0.0247(11) 0.0268(12) 0.0009(9) 0.0167(11) -0.0034(10)
C43 0.0424(15) 0.0250(12) 0.0194(11) 0.0063(9) 0.0143(11) 0.0071(11)
C44 0.0286(13) 0.0297(12) 0.0195(11) 0.0026(9) 0.0036(10) 0.0049(10)
C45 0.0192(12) 0.0247(11) 0.0191(11) 0.0008(9) 0.0076(9) 0.0006(9)
C46 0.0155(11) 0.0153(9) 0.0166(10) -0.0005(8) 0.0054(9) 0.0000(8)
C47 0.0139(11) 0.0186(10) 0.0172(10) -0.0028(8) 0.0051(9) -0.0029(8)
C48 0.0154(11) 0.0177(10) 0.0206(11) -0.0031(8) 0.0027(9) -0.0040(8)
C49 0.0227(12) 0.0233(11) 0.0193(11) -0.0081(9) 0.0043(10) -0.0057(9)
C50 0.0307(14) 0.0348(13) 0.0188(11) -0.0108(10) 0.0108(11) -0.0114(11)
C51 0.0223(12) 0.0251(11) 0.0190(11) -0.0067(9) 0.0092(10) -0.0080(9)
C52 0.0106(10) 0.0185(10) 0.0114(9) 0.0005(7) 0.0040(8) 0.0005(8)
C53 0.0129(10) 0.0173(10) 0.0108(9) -0.0008(7) 0.0014(8) 0.0021(8)
C54 0.0166(11) 0.0187(10) 0.0154(10) -0.0032(8) 0.0044(9) 0.0035(8)
C55 0.0122(10) 0.0254(11) 0.0176(10) -0.0006(8) 0.0058(9) 0.0016(9)
C56 0.0132(11) 0.0215(10) 0.0172(10) -0.0013(8) 0.0045(9) -0.0030(8)
C57 0.0132(10) 0.0160(9) 0.0123(9) 0.0002(8) 0.0024(8) -0.0001(8)
C58 0.0127(10) 0.0144(9) 0.0174(10) -0.0013(8) 0.0042(8) 0.0035(8)
C59 0.0229(12) 0.0183(10) 0.0167(10) -0.0019(8) 0.0050(9) 0.0031(9)
C60 0.0278(13) 0.0205(11) 0.0219(11) 0.0031(9) 0.0117(10) 0.0003(9)
C61 0.0214(12) 0.0195(11) 0.0304(12) 0.0007(9) 0.0103(10) -0.0041(9)
C62 0.0206(12) 0.0198(10) 0.0209(11) -0.0039(8) 0.0040(10) -0.0031(9)
C63 0.0132(10) 0.0158(10) 0.0183(10) -0.0010(8) 0.0054(9) 0.0019(8)
C67 0.0220(12) 0.0169(10) 0.0148(10) -0.0014(8) 0.0017(9) -0.0025(9)
C68 0.0248(13) 0.0323(12) 0.0208(11) -0.0025(9) 0.0087(10) -0.0036(10)
C69 0.0266(13) 0.0230(11) 0.0177(11) -0.0028(9) 0.0011(10) 0.0006(9)
C70 0.0100(10) 0.0187(10) 0.0213(11) -0.0050(8) 0.0064(9) -0.0035(8)
C71 0.0158(11) 0.0188(10) 0.0254(11) -0.0042(9) 0.0101(9) -0.0046(8)
C72 0.0241(12) 0.0163(10) 0.0382(13) -0.0051(9) 0.0156(11) -0.0036(9)
C73 0.0239(13) 0.0246(12) 0.0378(14) -0.0178(10) 0.0173(11) -0.0099(10)
C74 0.0193(12) 0.0349(13) 0.0230(12) -0.0143(10) 0.0074(10) -0.0084(10)
C75 0.0125(11) 0.0264(11) 0.0213(11) -0.0065(9) 0.0070(9) -0.0048(9)
C76 0.0252(13) 0.0167(10) 0.0249(12) 0.0004(9) 0.0085(10) 0.0011(9)
C77 0.053(2) 0.0557(18) 0.0343(15) 0.0042(13) 0.0173(15) -0.0196(15)
C78 0.0365(16) 0.0506(17) 0.0329(14) -0.0004(12) 0.0055(13) 0.0192(13)
C79 0.0204(12) 0.0336(12) 0.0163(11) -0.0045(9) 0.0025(10) -0.0010(10)
C80 0.0229(13) 0.0543(17) 0.0252(13) 0.0008(11) 0.0056(11) 0.0075(12)
C81 0.0264(14) 0.0526(17) 0.0255(13) 0.0049(11) 0.0066(11) 0.0032(12)
B1 0.0127(11) 0.0102(10) 0.0180(11) 0.0007(8) 0.0036(10) 0.0022(9)
C64 0.013(4) 0.0214(17) 0.0168(13) 0.0023(12) 0.004(3) 0.001(3)
C65 0.026(2) 0.035(3) 0.020(2) 0.0032(18) 0.0038(19) 0.005(2)
C66 0.038(3) 0.037(3) 0.018(2) 0.0010(19) 0.008(2) 0.009(2)
C64B 0.013(4) 0.0214(17) 0.0168(13) 0.0023(12) 0.004(3) 0.001(3)
C65B 0.021(3) 0.033(3) 0.021(2) 0.004(2) 0.004(2) 0.004(2)
C66B 0.026(3) 0.030(3) 0.019(2) 0.004(2) 0.008(2) 0.002(2)
C19S 0.128(15) 0.055(3) 0.048(2) 0.008(2) 0.023(4) 0.001(9)
C20S 0.096(6) 0.050(3) 0.049(3) -0.009(2) 0.024(5) 0.017(4)
C21S 0.088(7) 0.057(3) 0.052(3) -0.004(2) 0.010(5) -0.013(5)
C22S 0.085(8) 0.077(8) 0.076(3) 0.008(5) 0.031(4) 0.014(5)
C23S 0.107(5) 0.070(10) 0.103(4) -0.034(7) 0.068(4) -0.013(8)
C24S 0.135(5) 0.067(4) 0.045(4) -0.012(4) 0.043(3) -0.032(3)
C19B 0.128(15) 0.055(3) 0.048(2) 0.008(2) 0.023(4) 0.001(9)
C20B 0.096(6) 0.050(3) 0.049(3) -0.009(2) 0.024(5) 0.017(4)
C21B 0.088(7) 0.057(3) 0.052(3) -0.004(2) 0.010(5) -0.013(5)
C22B 0.085(8) 0.077(8) 0.076(3) 0.008(5) 0.031(4) 0.014(5)
C23B 0.107(5) 0.070(10) 0.103(4) -0.034(7) 0.068(4) -0.013(8)
C24B 0.135(5) 0.067(4) 0.045(4) -0.012(4) 0.043(3) -0.032(3)
C1S 0.0262(14) 0.0240(12) 0.0308(13) -0.0033(10) 0.0033(11) -0.0028(10)
C2S 0.0273(13) 0.0231(11) 0.0244(12) 0.0046(9) 0.0031(10) 0.0021(10)
C3S 0.0337(15) 0.0284(12) 0.0345(14) 0.0069(10) 0.0130(12) 0.0042(11)
C4S 0.0506(18) 0.0315(14) 0.0388(15) 0.0052(12) 0.0219(14) -0.0008(13)
C5S 0.0532(19) 0.0271(13) 0.0328(14) 0.0053(11) 0.0121(14) -0.0074(12)
C6S 0.0387(16) 0.0188(11) 0.0322(14) 0.0002(10) -0.0041(12) -0.0023(11)
C7S 0.0273(14) 0.0286(13) 0.0466(16) 0.0009(11) 0.0167(12) 0.0020(11)
C8S 0.0412(18) 0.0424(15) 0.0574(19) 0.0094(14) 0.0236(16) -0.0012(14)
C9S 0.074(2) 0.0393(16) 0.069(2) 0.0222(16) 0.032(2) 0.0159(16)
C10S 0.072(2) 0.0334(16) 0.068(2) 0.0005(15) 0.0210(19) 0.0199(15)
C11S 0.0374(17) 0.0454(15) 0.0367(15) -0.0016(13) 0.0118(13) 0.0133(13)
C12S 0.0267(14) 0.0291(13) 0.0372(14) 0.0006(11) 0.0070(12) 0.0004(11)
C13S 0.0495(18) 0.0467(16) 0.0329(14) 0.0069(12) 0.0217(14) 0.0096(14)
C14S 0.0376(17) 0.0547(19) 0.0570(19) -0.0115(15) 0.0062(15) 0.0064(14)
C15S 0.040(2) 0.127(4) 0.082(3) -0.053(3) 0.036(2) -0.033(2)
C16S 0.074(3) 0.110(3) 0.050(2) -0.039(2) 0.047(2) -0.051(2)
C17S 0.099(3) 0.0471(18) 0.0307(15) -0.0028(13) 0.0247(18) -0.0188(18)
C18S 0.0453(18) 0.0473(17) 0.0413(16) 0.0067(13) 0.0205(14) 0.0153(13)
C25S 0.132(9) 0.070(5) 0.107(7) -0.054(4) 0.013(6) -0.029(5)
C26S 0.170(11) 0.062(4) 0.068(5) -0.011(4) 0.042(6) -0.041(5)
C27S 0.043(4) 0.061(4) 0.084(4) 0.015(3) 0.005(4) -0.013(3)
C28S 0.094(8) 0.083(5) 0.085(5) -0.042(4) 0.000(4) 0.007(5)
C29S 0.075(7) 0.096(5) 0.094(6) -0.021(4) 0.002(5) -0.021(5)
C30S 0.174(12) 0.075(5) 0.116(7) -0.008(4) 0.035(7) -0.014(6)

loop_
_atom_type_symbol
_atom_type_description
_atom_type_scat_dispersion_real
_atom_type_scat_dispersion_imag
_atom_type_scat_source
C C 0.0033 0.0016 'International Tables Vol C Tables 4.2.6.8 and 6.1.1.4'
H H 0.0000 0.0000 'International Tables Vol C Tables 4.2.6.8 and 6.1.1.4'
B B 0.0013 0.0007 'International Tables Vol C Tables 4.2.6.8 and 6.1.1.4'
N N 0.0061 0.0033 'International Tables Vol C Tables 4.2.6.8 and 6.1.1.4'
O O 0.0106 0.0060 'International Tables Vol C Tables 4.2.6.8 and 6.1.1.4'
Pt Pt -1.7033 8.3905 'International Tables Vol C Tables 4.2.6.8 and 6.1.1.4'

loop_
_geom_angle_atom_site_label_1
_geom_angle_atom_site_label_2
_geom_angle_atom_site_label_3
_geom_angle
N1 Pt1 C3 93.31(7)
N1 Pt1 C4 79.43(6)
C2 Pt1 N1 169.07(7)
C2 Pt1 C3 83.54(8)
C2 Pt1 C4 107.46(7)
C3 Pt1 C4 156.16(8)
B1 O1 C3 132.77(16)
C1 N1 Pt1 116.96(12)
C5 N1 Pt1 119.94(13)
C5 N1 C1 121.16(16)
C2 N2 C52 165.57(19)
N1 C1 H1 108.4
N1 C1 C34 111.38(15)
N1 C1 B1 111.23(15)
C34 C1 H1 108.4
C34 C1 B1 109.07(16)
B1 C1 H1 108.4
N2 C2 Pt1 169.69(17)
Pt1 C3 H3 107.7
O1 C3 Pt1 118.60(13)
O1 C3 H3 107.7
O1 C3 C40 107.00(16)
C40 C3 Pt1 107.72(12)
C40 C3 H3 107.7
C6 C4 Pt1 101.24(12)
C11 C4 Pt1 90.67(12)
C11 C4 C6 119.73(18)
C11 C4 C15 119.05(18)
C15 C4 Pt1 93.21(12)
C15 C4 C6 118.92(18)
N1 C5 C6 117.22(18)
N1 C5 C10 126.69(18)
C6 C5 C10 116.07(18)
C5 C6 C4 121.70(17)
C7 C6 C4 116.64(17)
C7 C6 C5 121.65(19)
C6 C7 H7 119.1
C6 C7 C8 121.71(19)
C8 C7 H7 119.1
C7 C8 H8 121.2
C9 C8 C7 117.52(19)
C9 C8 H8 121.2
C8 C9 H9 118.4
C8 C9 C10 123.1(2)
C10 C9 H9 118.4
C5 C10 C22 126.74(18)
C9 C10 C5 119.16(18)
C9 C10 C22 113.54(18)
C4 C11 C16 120.93(19)
C12 C11 C4 119.30(19)
C12 C11 C16 119.21(19)
C11 C12 H12 119.5
C13 C12 C11 121.0(2)
C13 C12 H12 119.5
C12 C13 H13 119.8
C12 C13 C14 120.3(2)
C14 C13 H13 119.8
C13 C14 H14 119.4
C15 C14 C13 121.1(2)
C15 C14 H14 119.4
C4 C15 C19 120.56(18)
C14 C15 C4 119.2(2)
C14 C15 C19 120.15(19)
C11 C16 H16 107.6
C11 C16 C17 109.94(17)
C11 C16 C18 113.0(2)
C17 C16 H16 107.6
C18 C16 H16 107.6
C18 C16 C17 110.80(19)
C16 C17 H17A 109.5
C16 C17 H17B 109.5
C16 C17 H17C 109.5
H17A C17 H17B 109.5
H17A C17 H17C 109.5
H17B C17 H17C 109.5
C16 C18 H18A 109.5
C16 C18 H18B 109.5
C16 C18 H18C 109.5
H18A C18 H18B 109.5
H18A C18 H18C 109.5
H18B C18 H18C 109.5
C15 C19 H19 107.7
C15 C19 C20 110.67(18)
C15 C19 C21 112.91(18)
C20 C19 H19 107.7
C21 C19 H19 107.7
C21 C19 C20 109.98(18)
C19 C20 H20A 109.5
C19 C20 H20B 109.5
C19 C20 H20C 109.5
H20A C20 H20B 109.5
H20A C20 H20C 109.5
H20B C20 H20C 109.5
C19 C21 H21A 109.5
C19 C21 H21B 109.5
C19 C21 H21C 109.5
H21A C21 H21B 109.5
H21A C21 H21C 109.5
H21B C21 H21C 109.5
C23 C22 C10 118.65(18)
C27 C22 C10 120.75(18)
C27 C22 C23 119.91(18)
C22 C23 C28 121.29(18)
C24 C23 C22 118.66(19)
C24 C23 C28 119.97(19)
C23 C24 H24 119.2
C25 C24 C23 121.5(2)
C25 C24 H24 119.2
C24 C25 H25 120.2
C26 C25 C24 119.6(2)
C26 C25 H25 120.2
C25 C26 H26 119.4
C25 C26 C27 121.1(2)
C27 C26 H26 119.4
C22 C27 C31 122.44(18)
C26 C27 C22 119.16(19)
C26 C27 C31 118.40(19)
C23 C28 H28 107.8
C23 C28 C29 111.17(18)
C23 C28 C30 113.57(18)
C29 C28 H28 107.8
C29 C28 C30 108.52(18)
C30 C28 H28 107.8
C28 C29 H29A 109.5
C28 C29 H29B 109.5
C28 C29 H29C 109.5
H29A C29 H29B 109.5
H29A C29 H29C 109.5
H29B C29 H29C 109.5
C28 C30 H30A 109.5
C28 C30 H30B 109.5
C28 C30 H30C 109.5
H30A C30 H30B 109.5
H30A C30 H30C 109.5
H30B C30 H30C 109.5
C27 C31 H31 108.1
C27 C31 C32 110.9(2)
C27 C31 C33 111.84(18)
C32 C31 H31 108.1
C33 C31 H31 108.1
C33 C31 C32 109.60(19)
C31 C32 H32A 109.5
C31 C32 H32B 109.5
C31 C32 H32C 109.5
H32A C32 H32B 109.5
H32A C32 H32C 109.5
H32B C32 H32C 109.5
C31 C33 H33A 109.5
C31 C33 H33B 109.5
C31 C33 H33C 109.5
H33A C33 H33B 109.5
H33A C33 H33C 109.5
H33B C33 H33C 109.5
C1 C34 H34 108.1
C35 C34 C1 112.08(17)
C35 C34 H34 108.1
C35 C34 C39 109.28(16)
C39 C34 C1 111.15(16)
C39 C34 H34 108.1
C34 C35 H35A 109.1
C34 C35 H35B 109.1
H35A C35 H35B 107.8
C36 C35 C34 112.68(18)
C36 C35 H35A 109.1
C36 C35 H35B 109.1
C35 C36 H36A 109.6
C35 C36 H36B 109.6
H36A C36 H36B 108.2
C37 C36 C35 110.07(19)
C37 C36 H36A 109.6
C37 C36 H36B 109.6
C36 C37 H37A 109.6
C36 C37 H37B 109.6
H37A C37 H37B 108.2
C38 C37 C36 110.09(18)
C38 C37 H37A 109.6
C38 C37 H37B 109.6
C37 C38 H38A 109.3
C37 C38 H38B 109.3
C37 C38 C39 111.56(19)
H38A C38 H38B 108.0
C39 C38 H38A 109.3
C39 C38 H38B 109.3
C34 C39 H39A 109.0
C34 C39 H39B 109.0
C38 C39 C34 112.74(17)
C38 C39 H39A 109.0
C38 C39 H39B 109.0
H39A C39 H39B 107.8
C41 C40 C3 121.57(19)
C41 C40 C45 117.80(19)
C45 C40 C3 120.52(19)
C40 C41 H41 119.5
C42 C41 C40 121.0(2)
C42 C41 H41 119.5
C41 C42 H42 119.7
C41 C42 C43 120.6(2)
C43 C42 H42 119.7
C42 C43 H43 120.4
C44 C43 C42 119.2(2)
C44 C43 H43 120.4
C43 C44 H44 119.9
C43 C44 C45 120.2(2)
C45 C44 H44 119.9
C40 C45 H45 119.4
C44 C45 C40 121.2(2)
C44 C45 H45 119.4
C47 C46 H46 104.3
C47 C46 C51 109.66(16)
C47 C46 B1 118.89(17)
C51 C46 H46 104.3
C51 C46 B1 113.71(17)
B1 C46 H46 104.3
C46 C47 H47A 109.4
C46 C47 H47B 109.4
H47A C47 H47B 108.0
C48 C47 C46 111.29(17)
C48 C47 H47A 109.4
C48 C47 H47B 109.4
C47 C48 H48A 109.6
C47 C48 H48B 109.6
H48A C48 H48B 108.1
C49 C48 C47 110.43(17)
C49 C48 H48A 109.6
C49 C48 H48B 109.6
C48 C49 H49A 109.5
C48 C49 H49B 109.5
C48 C49 C50 110.87(18)
H49A C49 H49B 108.1
C50 C49 H49A 109.5
C50 C49 H49B 109.5
C49 C50 H50A 109.3
C49 C50 H50B 109.3
H50A C50 H50B 107.9
C51 C50 C49 111.77(18)
C51 C50 H50A 109.3
C51 C50 H50B 109.3
C46 C51 H51A 109.1
C46 C51 H51B 109.1
C50 C51 C46 112.38(19)
C50 C51 H51A 109.1
C50 C51 H51B 109.1
H51A C51 H51B 107.9
N2 C52 C53 118.96(18)
C57 C52 N2 119.04(17)
C57 C52 C53 122.00(19)
C52 C53 C58 123.01(18)
C54 C53 C52 117.26(18)
C54 C53 C58 119.50(18)
C53 C54 H54 119.1
C53 C54 C55 121.80(19)
C55 C54 H54 119.1
C54 C55 H55 120.1
C56 C55 C54 119.8(2)
C56 C55 H55 120.1
C55 C56 H56 119.5
C55 C56 C57 120.97(19)
C57 C56 H56 119.5
C52 C57 C70 122.97(18)
C56 C57 C52 117.93(18)
C56 C57 C70 118.93(18)
C59 C58 C53 119.10(18)
C63 C58 C53 120.51(18)
C63 C58 C59 120.26(18)
C58 C59 C64 119.0(5)
C58 C59 C64B 124.6(5)
C60 C59 C58 118.68(19)
C60 C59 C64 121.4(5)
C60 C59 C64B 116.5(5)
C59 C60 H60 119.3
C61 C60 C59 121.4(2)
C61 C60 H60 119.3
C60 C61 H61 120.1
C60 C61 C62 119.8(2)
C62 C61 H61 120.1
C61 C62 H62 119.4
C61 C62 C63 121.2(2)
C63 C62 H62 119.4
C58 C63 C67 123.01(18)
C62 C63 C58 118.60(19)
C62 C63 C67 118.39(18)
C63 C67 H67 107.9
C63 C67 C68 111.04(17)
C63 C67 C69 112.99(18)
C68 C67 H67 107.9
C69 C67 H67 107.9
C69 C67 C68 108.79(17)
C67 C68 H68A 109.5
C67 C68 H68B 109.5
C67 C68 H68C 109.5
H68A C68 H68B 109.5
H68A C68 H68C 109.5
H68B C68 H68C 109.5
C67 C69 H69A 109.5
C67 C69 H69B 109.5
C67 C69 H69C 109.5
H69A C69 H69B 109.5
H69A C69 H69C 109.5
H69B C69 H69C 109.5
C71 C70 C57 120.89(18)
C71 C70 C75 121.03(19)
C75 C70 C57 117.87(18)
C70 C71 C76 121.39(18)
C72 C71 C70 118.5(2)
C72 C71 C76 120.1(2)
C71 C72 H72 119.5
C73 C72 C71 121.0(2)
C73 C72 H72 119.5
C72 C73 H73 119.8
C74 C73 C72 120.4(2)
C74 C73 H73 119.8
C73 C74 H74 119.5
C73 C74 C75 121.0(2)
C75 C74 H74 119.5
C70 C75 C79 121.84(19)
C74 C75 C70 118.1(2)
C74 C75 C79 120.0(2)
C71 C76 H76 107.6
C77 C76 C71 110.4(2)
C77 C76 H76 107.6
C78 C76 C71 111.82(19)
C78 C76 H76 107.6
C78 C76 C77 111.5(2)
C76 C77 H77A 109.5
C76 C77 H77B 109.5
C76 C77 H77C 109.5
H77A C77 H77B 109.5
H77A C77 H77C 109.5
H77B C77 H77C 109.5
C76 C78 H78A 109.5
C76 C78 H78B 109.5
C76 C78 H78C 109.5
H78A C78 H78B 109.5
H78A C78 H78C 109.5
H78B C78 H78C 109.5
C75 C79 H79 107.5
C75 C79 C80 110.56(19)
C75 C79 C81 113.19(19)
C80 C79 H79 107.5
C81 C79 H79 107.5
C81 C79 C80 110.43(19)
C79 C80 H80A 109.5
C79 C80 H80B 109.5
C79 C80 H80C 109.5
H80A C80 H80B 109.5
H80A C80 H80C 109.5
H80B C80 H80C 109.5
C79 C81 H81A 109.5
C79 C81 H81B 109.5
C79 C81 H81C 109.5
H81A C81 H81B 109.5
H81A C81 H81C 109.5
H81B C81 H81C 109.5
O1 B1 C1 120.57(18)
O1 B1 C46 112.19(18)
C1 B1 C46 127.23(18)
C59 C64 H64 108.9
C65 C64 C59 112.4(8)
C65 C64 H64 108.9
C65 C64 C66 110.3(8)
C66 C64 C59 107.3(8)
C66 C64 H64 108.9
C64 C65 H65A 109.5
C64 C65 H65B 109.5
C64 C65 H65C 109.5
H65A C65 H65B 109.5
H65A C65 H65C 109.5
H65B C65 H65C 109.5
C64 C66 H66A 109.5
C64 C66 H66B 109.5
C64 C66 H66C 109.5
H66A C66 H66B 109.5
H66A C66 H66C 109.5
H66B C66 H66C 109.5
C59 C64B H64B 107.9
C59 C64B C65B 107.8(8)
C59 C64B C66B 116.8(8)
C65B C64B H64B 107.9
C65B C64B C66B 108.2(8)
C66B C64B H64B 107.9
C64B C65B H65D 109.5
C64B C65B H65E 109.5
C64B C65B H65F 109.5
H65D C65B H65E 109.5
H65D C65B H65F 109.5
H65E C65B H65F 109.5
C64B C66B H66D 109.5
C64B C66B H66E 109.5
C64B C66B H66F 109.5
H66D C66B H66E 109.5
H66D C66B H66F 109.5
H66E C66B H66F 109.5
H19A C19S H19B 108.0
C20S C19S H19A 109.4
C20S C19S H19B 109.4
C20S C19S C24S 111.0(13)
C24S C19S H19A 109.4
C24S C19S H19B 109.4
C19S C20S H20D 109.2
C19S C20S H20E 109.2
C19S C20S C21S 112.1(10)
H20D C20S H20E 107.9
C21S C20S H20D 109.2
C21S C20S H20E 109.2
C20S C21S H21D 108.9
C20S C21S H21E 108.9
C20S C21S C22S 113.5(11)
H21D C21S H21E 107.7
C22S C21S H21D 108.9
C22S C21S H21E 108.9
C21S C22S H22A 108.9
C21S C22S H22B 108.9
H22A C22S H22B 107.7
C23S C22S C21S 113.3(11)
C23S C22S H22A 108.9
C23S C22S H22B 108.9
C22S C23S H23A 109.1
C22S C23S H23B 109.1
C22S C23S C24S 112.5(15)
H23A C23S H23B 107.8
C24S C23S H23A 109.1
C24S C23S H23B 109.1
C19S C24S H24A 109.5
C19S C24S H24B 109.5
C23S C24S C19S 110.7(12)
C23S C24S H24A 109.5
C23S C24S H24B 109.5
H24A C24S H24B 108.1
H19C C19B H19D 108.0
C20B C19B H19C 109.3
C20B C19B H19D 109.3
C20B C19B C24B 111.6(13)
C24B C19B H19C 109.3
C24B C19B H19D 109.3
C19B C20B H20F 109.2
C19B C20B H20G 109.2
C19B C20B C21B 112.1(10)
H20F C20B H20G 107.9
C21B C20B H20F 109.2
C21B C20B H20G 109.2
C20B C21B H21F 109.4
C20B C21B H21G 109.4
H21F C21B H21G 108.0
C22B C21B C20B 111.4(12)
C22B C21B H21F 109.4
C22B C21B H21G 109.4
C21B C22B H22C 109.5
C21B C22B H22D 109.5
C21B C22B C23B 110.9(14)
H22C C22B H22D 108.0
C23B C22B H22C 109.5
C23B C22B H22D 109.5
C22B C23B H23C 109.4
C22B C23B H23D 109.4
C22B C23B C24B 111.3(13)
H23C C23B H23D 108.0
C24B C23B H23C 109.4
C24B C23B H23D 109.4
C19B C24B C23B 111.0(15)
C19B C24B H24C 109.4
C19B C24B H24D 109.4
C23B C24B H24C 109.4
C23B C24B H24D 109.4
H24C C24B H24D 108.0
H1SA C1S H1SB 108.1
C2S C1S H1SA 109.5
C2S C1S H1SB 109.5
C6S C1S H1SA 109.5
C6S C1S H1SB 109.5
C6S C1S C2S 110.7(2)
C1S C2S H2SA 109.3
C1S C2S H2SB 109.3
H2SA C2S H2SB 108.0
C3S C2S C1S 111.43(19)
C3S C2S H2SA 109.3
C3S C2S H2SB 109.3
C2S C3S H3SA 109.4
C2S C3S H3SB 109.4
H3SA C3S H3SB 108.0
C4S C3S C2S 111.4(2)
C4S C3S H3SA 109.4
C4S C3S H3SB 109.4
C3S C4S H4SA 109.4
C3S C4S H4SB 109.4
C3S C4S C5S 111.1(2)
H4SA C4S H4SB 108.0
C5S C4S H4SA 109.4
C5S C4S H4SB 109.4
C4S C5S H5SA 109.3
C4S C5S H5SB 109.3
C4S C5S C6S 111.5(2)
H5SA C5S H5SB 108.0
C6S C5S H5SA 109.3
C6S C5S H5SB 109.3
C1S C6S H6SA 109.3
C1S C6S H6SB 109.3
C5S C6S C1S 111.4(2)
C5S C6S H6SA 109.3
C5S C6S H6SB 109.3
H6SA C6S H6SB 108.0
H7SA C7S H7SB 108.0
C8S C7S H7SA 109.4
C8S C7S H7SB 109.4
C8S C7S C12S 111.1(2)
C12S C7S H7SA 109.4
C12S C7S H7SB 109.4
C7S C8S H8SA 109.4
C7S C8S H8SB 109.4
C7S C8S C9S 111.3(2)
H8SA C8S H8SB 108.0
C9S C8S H8SA 109.4
C9S C8S H8SB 109.4
C8S C9S H9SA 109.3
C8S C9S H9SB 109.3
C8S C9S C10S 111.5(3)
H9SA C9S H9SB 108.0
C10S C9S H9SA 109.3
C10S C9S H9SB 109.3
C9S C10S H10A 109.3
C9S C10S H10B 109.3
C9S C10S C11S 111.5(2)
H10A C10S H10B 108.0
C11S C10S H10A 109.3
C11S C10S H10B 109.3
C10S C11S H11A 109.6
C10S C11S H11B 109.6
H11A C11S H11B 108.1
C12S C11S C10S 110.3(2)
C12S C11S H11A 109.6
C12S C11S H11B 109.6
C7S C12S C11S 111.2(2)
C7S C12S H12A 109.4
C7S C12S H12B 109.4
C11S C12S H12A 109.4
C11S C12S H12B 109.4
H12A C12S H12B 108.0
H13A C13S H13B 108.0
C14S C13S H13A 109.4
C14S C13S H13B 109.4
C14S C13S C18S 111.1(2)
C18S C13S H13A 109.4
C18S C13S H13B 109.4
C13S C14S H14A 109.5
C13S C14S H14B 109.5
C13S C14S C15S 110.5(3)
H14A C14S H14B 108.1
C15S C14S H14A 109.5
C15S C14S H14B 109.5
C14S C15S H15A 109.3
C14S C15S H15B 109.3
C14S C15S C16S 111.6(3)
H15A C15S H15B 108.0
C16S C15S H15A 109.3
C16S C15S H15B 109.3
C15S C16S H16A 109.4
C15S C16S H16B 109.4
H16A C16S H16B 108.0
C17S C16S C15S 111.3(3)
C17S C16S H16A 109.4
C17S C16S H16B 109.4
C16S C17S H17D 109.3
C16S C17S H17E 109.3
C16S C17S C18S 111.6(3)
H17D C17S H17E 108.0
C18S C17S H17D 109.3
C18S C17S H17E 109.3
C13S C18S H18D 109.2
C13S C18S H18E 109.2
C17S C18S C13S 111.9(3)
C17S C18S H18D 109.2
C17S C18S H18E 109.2
H18D C18S H18E 107.9
H25A C25S H25B 108.4
C26S C25S H25A 110.0
C26S C25S H25B 110.0
C30S C25S H25A 110.0
C30S C25S H25B 110.0
C30S C25S C26S 108.5(5)
C25S C26S H26A 108.8
C25S C26S H26B 108.8
H26A C26S H26B 107.6
C27S C26S C25S 114.0(4)
C27S C26S H26A 108.8
C27S C26S H26B 108.8
C26S C27S H27A 108.2
C26S C27S H27B 108.2
H27A C27S H27B 107.3
C28S C27S C26S 116.5(4)
C28S C27S H27A 108.2
C28S C27S H27B 108.2
C27S C28S H28A 108.7
C27S C28S H28B 108.7
C27S C28S C29S 114.3(5)
H28A C28S H28B 107.6
C29S C28S H28A 108.7
C29S C28S H28B 108.7
C28S C29S H29D 108.5
C28S C29S H29E 108.5
C28S C29S C30S 114.9(4)
H29D C29S H29E 107.5
C30S C29S H29D 108.5
C30S C29S H29E 108.5
C25S C30S H30D 109.2
C25S C30S H30E 109.2
C29S C30S C25S 112.1(4)
C29S C30S H30D 109.2
C29S C30S H30E 109.2
H30D C30S H30E 107.9

loop_
_geom_bond_atom_site_label_1
_geom_bond_atom_site_label_2
_geom_bond_distance
Pt1 N1 2.0222(16)
Pt1 C2 1.910(2)
Pt1 C3 2.0629(19)
Pt1 C4 2.4133(19)
O1 C3 1.419(2)
O1 B1 1.356(3)
N1 C1 1.488(2)
N1 C5 1.378(3)
N2 C2 1.167(3)
N2 C52 1.403(3)
C1 H1 1.0000
C1 C34 1.558(3)
C1 B1 1.585(3)
C3 H3 1.0000
C3 C40 1.513(3)
C4 C6 1.508(3)
C4 C11 1.424(3)
C4 C15 1.432(3)
C5 C6 1.424(3)
C5 C10 1.436(3)
C6 C7 1.384(3)
C7 H7 0.9500
C7 C8 1.385(3)
C8 H8 0.9500
C8 C9 1.382(3)
C9 H9 0.9500
C9 C10 1.402(3)
C10 C22 1.512(3)
C11 C12 1.403(3)
C11 C16 1.513(3)
C12 H12 0.9500
C12 C13 1.375(3)
C13 H13 0.9500
C13 C14 1.394(3)
C14 H14 0.9500
C14 C15 1.389(3)
C15 C19 1.520(3)
C16 H16 1.0000
C16 C17 1.536(3)
C16 C18 1.526(3)
C17 H17A 0.9800
C17 H17B 0.9800
C17 H17C 0.9800
C18 H18A 0.9800
C18 H18B 0.9800
C18 H18C 0.9800
C19 H19 1.0000
C19 C20 1.535(3)
C19 C21 1.527(3)
C20 H20A 0.9800
C20 H20B 0.9800
C20 H20C 0.9800
C21 H21A 0.9800
C21 H21B 0.9800
C21 H21C 0.9800
C22 C23 1.416(3)
C22 C27 1.408(3)
C23 C24 1.394(3)
C23 C28 1.527(3)
C24 H24 0.9500
C24 C25 1.385(3)
C25 H25 0.9500
C25 C26 1.379(3)
C26 H26 0.9500
C26 C27 1.398(3)
C27 C31 1.526(3)
C28 H28 1.0000
C28 C29 1.533(3)
C28 C30 1.537(3)
C29 H29A 0.9800
C29 H29B 0.9800
C29 H29C 0.9800
C30 H30A 0.9800
C30 H30B 0.9800
C30 H30C 0.9800
C31 H31 1.0000
C31 C32 1.533(3)
C31 C33 1.533(3)
C32 H32A 0.9800
C32 H32B 0.9800
C32 H32C 0.9800
C33 H33A 0.9800
C33 H33B 0.9800
C33 H33C 0.9800
C34 H34 1.0000
C34 C35 1.531(3)
C34 C39 1.540(3)
C35 H35A 0.9900
C35 H35B 0.9900
C35 C36 1.526(3)
C36 H36A 0.9900
C36 H36B 0.9900
C36 C37 1.526(3)
C37 H37A 0.9900
C37 H37B 0.9900
C37 C38 1.522(3)
C38 H38A 0.9900
C38 H38B 0.9900
C38 C39 1.529(3)
C39 H39A 0.9900
C39 H39B 0.9900
C40 C41 1.392(3)
C40 C45 1.395(3)
C41 H41 0.9500
C41 C42 1.385(3)
C42 H42 0.9500
C42 C43 1.386(3)
C43 H43 0.9500
C43 C44 1.379(3)
C44 H44 0.9500
C44 C45 1.390(3)
C45 H45 0.9500
C46 H46 1.0000
C46 C47 1.533(3)
C46 C51 1.538(3)
C46 B1 1.588(3)
C47 H47A 0.9900
C47 H47B 0.9900
C47 C48 1.531(3)
C48 H48A 0.9900
C48 H48B 0.9900
C48 C49 1.525(3)
C49 H49A 0.9900
C49 H49B 0.9900
C49 C50 1.526(3)
C50 H50A 0.9900
C50 H50B 0.9900
C50 C51 1.524(3)
C51 H51A 0.9900
C51 H51B 0.9900
C52 C53 1.413(3)
C52 C57 1.401(3)
C53 C54 1.386(3)
C53 C58 1.504(3)
C54 H54 0.9500
C54 C55 1.388(3)
C55 H55 0.9500
C55 C56 1.384(3)
C56 H56 0.9500
C56 C57 1.396(3)
C57 C70 1.498(3)
C58 C59 1.412(3)
C58 C63 1.411(3)
C59 C60 1.388(3)
C59 C64 1.573(13)
C59 C64B 1.511(13)
C60 H60 0.9500
C60 C61 1.380(3)
C61 H61 0.9500
C61 C62 1.381(3)
C62 H62 0.9500
C62 C63 1.393(3)
C63 C67 1.525(3)
C67 H67 1.0000
C67 C68 1.536(3)
C67 C69 1.536(3)
C68 H68A 0.9800
C68 H68B 0.9800
C68 H68C 0.9800
C69 H69A 0.9800
C69 H69B 0.9800
C69 H69C 0.9800
C70 C71 1.399(3)
C70 C75 1.415(3)
C71 C72 1.397(3)
C71 C76 1.524(3)
C72 H72 0.9500
C72 C73 1.379(3)
C73 H73 0.9500
C73 C74 1.378(3)
C74 H74 0.9500
C74 C75 1.397(3)
C75 C79 1.522(3)
C76 H76 1.0000
C76 C77 1.522(3)
C76 C78 1.519(3)
C77 H77A 0.9800
C77 H77B 0.9800
C77 H77C 0.9800
C78 H78A 0.9800
C78 H78B 0.9800
C78 H78C 0.9800
C79 H79 1.0000
C79 C80 1.534(3)
C79 C81 1.531(3)
C80 H80A 0.9800
C80 H80B 0.9800
C80 H80C 0.9800
C81 H81A 0.9800
C81 H81B 0.9800
C81 H81C 0.9800
C64 H64 1.0000
C64 C65 1.520(12)
C64 C66 1.539(13)
C65 H65A 0.9800
C65 H65B 0.9800
C65 H65C 0.9800
C66 H66A 0.9800
C66 H66B 0.9800
C66 H66C 0.9800
C64B H64B 1.0000
C64B C65B 1.525(12)
C64B C66B 1.538(12)
C65B H65D 0.9800
C65B H65E 0.9800
C65B H65F 0.9800
C66B H66D 0.9800
C66B H66E 0.9800
C66B H66F 0.9800
C19S H19A 0.9900
C19S H19B 0.9900
C19S C20S 1.497(12)
C19S C24S 1.530(12)
C20S H20D 0.9900
C20S H20E 0.9900
C20S C21S 1.499(10)
C21S H21D 0.9900
C21S H21E 0.9900
C21S C22S 1.502(12)
C22S H22A 0.9900
C22S H22B 0.9900
C22S C23S 1.501(12)
C23S H23A 0.9900
C23S H23B 0.9900
C23S C24S 1.526(12)
C24S H24A 0.9900
C24S H24B 0.9900
C19B H19C 0.9900
C19B H19D 0.9900
C19B C20B 1.497(11)
C19B C24B 1.523(14)
C20B H20F 0.9900
C20B H20G 0.9900
C20B C21B 1.511(10)
C21B H21F 0.9900
C21B H21G 0.9900
C21B C22B 1.496(15)
C22B H22C 0.9900
C22B H22D 0.9900
C22B C23B 1.509(11)
C23B H23C 0.9900
C23B H23D 0.9900
C23B C24B 1.531(12)
C24B H24C 0.9900
C24B H24D 0.9900
C1S H1SA 0.9900
C1S H1SB 0.9900
C1S C2S 1.524(3)
C1S C6S 1.519(3)
C2S H2SA 0.9900
C2S H2SB 0.9900
C2S C3S 1.522(3)
C3S H3SA 0.9900
C3S H3SB 0.9900
C3S C4S 1.511(3)
C4S H4SA 0.9900
C4S H4SB 0.9900
C4S C5S 1.517(3)
C5S H5SA 0.9900
C5S H5SB 0.9900
C5S C6S 1.518(4)
C6S H6SA 0.9900
C6S H6SB 0.9900
C7S H7SA 0.9900
C7S H7SB 0.9900
C7S C8S 1.513(4)
C7S C12S 1.514(3)
C8S H8SA 0.9900
C8S H8SB 0.9900
C8S C9S 1.522(4)
C9S H9SA 0.9900
C9S H9SB 0.9900
C9S C10S 1.525(4)
C10S H10A 0.9900
C10S H10B 0.9900
C10S C11S 1.532(4)
C11S H11A 0.9900
C11S H11B 0.9900
C11S C12S 1.515(4)
C12S H12A 0.9900
C12S H12B 0.9900
C13S H13A 0.9900
C13S H13B 0.9900
C13S C14S 1.497(4)
C13S C18S 1.528(4)
C14S H14A 0.9900
C14S H14B 0.9900
C14S C15S 1.517(5)
C15S H15A 0.9900
C15S H15B 0.9900
C15S C16S 1.533(5)
C16S H16A 0.9900
C16S H16B 0.9900
C16S C17S 1.491(5)
C17S H17D 0.9900
C17S H17E 0.9900
C17S C18S 1.498(4)
C18S H18D 0.9900
C18S H18E 0.9900
C25S H25A 0.9900
C25S H25B 0.9900
C25S C26S 1.530(5)
C25S C30S 1.517(6)
C26S H26A 0.9900
C26S H26B 0.9900
C26S C27S 1.494(5)
C27S H27A 0.9900
C27S H27B 0.9900
C27S C28S 1.472(5)
C28S H28A 0.9900
C28S H28B 0.9900
C28S C29S 1.484(5)
C29S H29D 0.9900
C29S H29E 0.9900
C29S C30S 1.508(6)
C30S H30D 0.9900
C30S H30E 0.9900
